data_4503424
loop_
_publ_author_name
'Chen, Shuo-ping'
'Huang, Guang-xi'
'Li, Ming'
'Pan, Ling-ling'
'Yuan, Yi-xuan'
'Yuan, Liang-jie'

_publ_section_title
;
 Newin SituCondensation Reaction of Amino Diphosphonic Acids: A Series of
 Bicyclic Phosphonate Derivatives and Three Novel Water Clusters
;
_journal_issue 8
_journal_name_full 'Crystal Growth &amp; Design'
_journal_page_first 2824
_journal_paper_doi 10.1021/cg7011149
_journal_volume 8
_journal_year 2008
_chemical_formula_sum 'C62 H67 N9 O22 P4 Zn2'
_chemical_formula_weight 1544.87
_chemical_name_systematic
; 
 ? 
;
_space_group_IT_number 15
_symmetry_cell_setting monoclinic
_symmetry_space_group_name_Hall '-C 2yc'
_symmetry_space_group_name_H-M 'C 1 2/c 1'
_atom_sites_solution_hydrogens geom
_atom_sites_solution_primary direct
_atom_sites_solution_secondary difmap
_audit_creation_method SHELXL-97
_cell_angle_alpha 90.00
_cell_angle_beta 110.225(9)
_cell_angle_gamma 90.00
_cell_formula_units_Z 4
_cell_length_a 25.381(16)
_cell_length_b 10.696(7)
_cell_length_c 25.552(16)
_cell_measurement_temperature 298(2)
_cell_volume 6509(7)
_computing_cell_refinement 'Bruker SMART'
_computing_data_collection 'Bruker SMART'
_computing_data_reduction 'Bruker SAINT'
_computing_molecular_graphics 'Bruker SHELXTL'
_computing_publication_material 'Bruker SHELXTL'
_computing_structure_refinement 'SHELXL-97 (Sheldrick, 1997)'
_computing_structure_solution 'SHELXS-97 (Sheldrick, 1990)'
_diffrn_ambient_temperature 298(2)
_diffrn_measured_fraction_theta_full 0.991
_diffrn_measured_fraction_theta_max 0.991
_diffrn_radiation_monochromator graphite
_diffrn_radiation_source 'fine-focus sealed tube'
_diffrn_radiation_type MoK\a
_diffrn_radiation_wavelength 0.71073
_diffrn_reflns_av_R_equivalents 0.0347
_diffrn_reflns_av_sigmaI/netI 0.0429
_diffrn_reflns_limit_h_max 33
_diffrn_reflns_limit_h_min -28
_diffrn_reflns_limit_k_max 14
_diffrn_reflns_limit_k_min -11
_diffrn_reflns_limit_l_max 32
_diffrn_reflns_limit_l_min -33
_diffrn_reflns_number 20705
_diffrn_reflns_theta_full 28.00
_diffrn_reflns_theta_max 28.00
_diffrn_reflns_theta_min 2.09
_exptl_absorpt_coefficient_mu 0.922
_exptl_absorpt_correction_T_max 0.9054
_exptl_absorpt_correction_T_min 0.6031
_exptl_absorpt_correction_type multi-scan
_exptl_absorpt_process_details SADABS
_exptl_crystal_colour colorless
_exptl_crystal_density_diffrn 1.576
_exptl_crystal_density_method 'not measured'
_exptl_crystal_description block
_exptl_crystal_F_000 3192
_exptl_crystal_size_max 0.61
_exptl_crystal_size_mid 0.30
_exptl_crystal_size_min 0.11
_refine_diff_density_max 0.781
_refine_diff_density_min -0.672
_refine_diff_density_rms 0.093
_refine_ls_extinction_method none
_refine_ls_goodness_of_fit_ref 1.066
_refine_ls_hydrogen_treatment mixed
_refine_ls_matrix_type full
_refine_ls_number_parameters 495
_refine_ls_number_reflns 7783
_refine_ls_number_restraints 18
_refine_ls_restrained_S_all 1.094
_refine_ls_R_factor_all 0.0652
_refine_ls_R_factor_gt 0.0490
_refine_ls_shift/su_max 0.000
_refine_ls_shift/su_mean 0.000
_refine_ls_structure_factor_coef Fsqd
_refine_ls_weighting_details 'calc w=1/[\s^2^(Fo^2^)+(0.1032P)^2^+0.0000P] where P=(Fo^2^+2Fc^2^)/3'
_refine_ls_weighting_scheme calc
_refine_ls_wR_factor_gt 0.1480
_refine_ls_wR_factor_ref 0.1579
_reflns_number_gt 6006
_reflns_number_total 7783
_reflns_threshold_expression >2sigma(I)
_cod_data_source_file cg7011149-file004.cif
_cod_data_source_block 161122csp1_0m
_cod_depositor_comments
;
The following automatic conversions were performed:

'_symmetry_cell_setting' value 'Monoclinic' changed to 'monoclinic'
according to /home/saulius/struct/CIF-dictionaries/cif_core.dic
dictionary named 'cif_core.dic' version 2.4.1 from
2010-06-29.

'_exptl_absorpt_correction_type' value 'Multi-scan'
changed to 'multi-scan' according to
/home/saulius/struct/CIF-dictionaries/cif_core.dic dictionary named
'cif_core.dic' version 2.4.1 from 2010-06-29.

Automatic conversion script
Id: cif_fix_values 1715 2011-07-08 13:25:40Z adriana 
;
_cod_original_sg_symbol_H-M C2/c
_cod_database_code 4503424

loop_
_symmetry_equiv_pos_as_xyz
'x, y, z'
'-x, y, -z+1/2'
'x+1/2, y+1/2, z'
'-x+1/2, y+1/2, -z+1/2'
'-x, -y, -z'
'x, -y, z-1/2'
'-x+1/2, -y+1/2, -z'
'x+1/2, -y+1/2, z-1/2'

loop_
_atom_site_label
_atom_site_type_symbol
_atom_site_fract_x
_atom_site_fract_y
_atom_site_fract_z
_atom_site_U_iso_or_equiv
_atom_site_adp_type
_atom_site_occupancy
_atom_site_symmetry_multiplicity
_atom_site_calc_flag
_atom_site_refinement_flags
C1 C 0.48496(17) 0.8617(4) 0.0444(2) 0.0672(11) Uani 1 1 d .
H1 H 0.5041 0.9096 0.0264 0.081 Uiso 1 1 calc R
C2 C 0.47830(16) 0.9059(3) 0.0902(2) 0.0690(12) Uani 1 1 d .
H2 H 0.4919 0.9849 0.1032 0.083 Uiso 1 1 calc R
C3 C 0.44991(14) 0.8323(3) 0.12044(15) 0.0522(8) Uani 1 1 d .
C4 C 0.44078(17) 0.8751(3) 0.16851(18) 0.0664(11) Uani 1 1 d .
H4 H 0.4531 0.9541 0.1827 0.080 Uiso 1 1 calc R
C5 C 0.41410(17) 0.8009(3) 0.19383(16) 0.0638(10) Uani 1 1 d .
H5 H 0.4070 0.8292 0.2252 0.077 Uiso 1 1 calc R
C6 C 0.39705(14) 0.6803(3) 0.17269(14) 0.0496(7) Uani 1 1 d .
H6 H 0.3793 0.6293 0.1910 0.060 Uiso 1 1 calc R
C7 C 0.46367(14) 0.7432(3) 0.02230(16) 0.0563(9) Uani 1 1 d .
C8 C 0.46800(16) 0.6935(4) -0.02783(16) 0.0648(10) Uani 1 1 d .
H8 H 0.4856 0.7397 -0.0479 0.078 Uiso 1 1 calc R
C9 C 0.44661(16) 0.5793(4) -0.04623(16) 0.0597(9) Uani 1 1 d .
H9 H 0.4493 0.5464 -0.0789 0.072 Uiso 1 1 calc R
C10 C 0.42033(14) 0.5115(4) -0.01535(13) 0.0511(8) Uani 1 1 d .
H10 H 0.4052 0.4336 -0.0286 0.061 Uiso 1 1 calc R
C12 C 0.43041(11) 0.7128(2) 0.10079(13) 0.0411(7) Uani 1 1 d .
C13 C 0.43668(11) 0.6675(3) 0.05048(12) 0.0398(6) Uani 1 1 d .
C14 C 0.27001(13) 0.5924(3) 0.05704(16) 0.0521(8) Uani 1 1 d .
H14 H 0.2831 0.6350 0.0908 0.063 Uiso 1 1 calc R
C15 C 0.21883(15) 0.6294(3) 0.01643(19) 0.0643(10) Uani 1 1 d .
H15 H 0.1984 0.6952 0.0236 0.077 Uiso 1 1 calc R
C16 C 0.19974(16) 0.5689(4) -0.0327(2) 0.0685(11) Uani 1 1 d .
H16 H 0.1664 0.5944 -0.0598 0.082 Uiso 1 1 calc R
C17 C 0.22920(13) 0.4690(3) -0.04350(15) 0.0540(9) Uani 1 1 d .
C18 C 0.29107(13) 0.2612(3) -0.05914(13) 0.0497(8) Uani 1 1 d .
C19 C 0.24026(16) 0.2991(4) -0.10146(15) 0.0640(10) Uani 1 1 d .
H19 H 0.2270 0.2541 -0.1346 0.077 Uiso 1 1 calc R
C20 C 0.21133(16) 0.3982(4) -0.09436(16) 0.0676(11) Uani 1 1 d .
H20 H 0.1788 0.4218 -0.1231 0.081 Uiso 1 1 calc R
C21 C 0.32312(15) 0.1585(3) -0.06402(15) 0.0562(9) Uani 1 1 d .
H21 H 0.3118 0.1108 -0.0965 0.067 Uiso 1 1 calc R
C22 C 0.37103(16) 0.1283(4) -0.02112(16) 0.0581(9) Uani 1 1 d .
H22 H 0.3923 0.0594 -0.0239 0.070 Uiso 1 1 calc R
C23 C 0.38785(14) 0.2022(3) 0.02708(14) 0.0481(7) Uani 1 1 d .
H23 H 0.4207 0.1808 0.0559 0.058 Uiso 1 1 calc R
C24 C 0.31093(12) 0.3304(3) -0.00842(12) 0.0401(6) Uani 1 1 d .
C25 C 0.27985(12) 0.4352(3) -0.00074(12) 0.0424(7) Uani 1 1 d .
C26 C 0.57334(11) 0.4691(2) 0.20766(11) 0.0306(5) Uani 1 1 d .
C27 C 0.55641(12) 0.5911(3) 0.19518(13) 0.0402(6) Uani 1 1 d .
H27 H 0.5243 0.6191 0.2013 0.048 Uiso 1 1 calc R
C28 C 0.58611(14) 0.6734(3) 0.17370(14) 0.0509(8) Uani 1 1 d .
H28 H 0.5740 0.7555 0.1657 0.061 Uiso 1 1 calc R
C29 C 0.63332(15) 0.6332(4) 0.16438(16) 0.0602(9) Uani 1 1 d .
H29 H 0.6540 0.6884 0.1510 0.072 Uiso 1 1 calc R
C30 C 0.64988(15) 0.5111(4) 0.17496(17) 0.0615(9) Uani 1 1 d .
H30 H 0.6814 0.4832 0.1678 0.074 Uiso 1 1 calc R
C31 C 0.62068(13) 0.4299(3) 0.19580(15) 0.0471(7) Uani 1 1 d .
H31 H 0.6324 0.3472 0.2022 0.056 Uiso 1 1 calc R
C32 C 0.54039(9) 0.3748(2) 0.22951(10) 0.0260(5) Uani 1 1 d .
H1W1 H 0.140(5) 0.650(10) 0.113(5) 0.19(7) Uiso 1 1 d .
H2W1 H 0.122(4) 0.592(9) 0.145(5) 0.19(4) Uiso 1 1 d .
H1W2 H 0.142(3) 0.507(8) 0.232(4) 0.14(4) Uiso 1 1 d .
H2W2 H 0.103(4) 0.505(8) 0.241(4) 0.14(3) Uiso 1 1 d .
H1W3 H 0.233(8) 0.332(16) 0.238(9) 0.31(10) Uiso 1 1 d .
H2W3 H 0.211(8) 0.413(19) 0.213(8) 0.31(11) Uiso 1 1 d .
H1W4 H 0.750(10) 0.78(2) 0.348(13) 0.43(18) Uiso 1 1 d .
H2W4 H 0.787(11) 0.72(3) 0.327(12) 0.43(15) Uiso 1 1 d .
H1W5 H 0.220(6) 0.608(13) 0.265(6) 0.23(7) Uiso 1 1 d .
H2W5 H 0.196(5) 0.721(10) 0.254(5) 0.23(5) Uiso 1 1 d .
H1W6 H 0.260(5) 0.562(10) 0.169(4) 0.19(5) Uiso 1 1 d .
H2W6 H 0.306(4) 0.458(8) 0.176(4) 0.19(5) Uiso 1 1 d .
N1 N 0.40533(10) 0.6369(2) 0.12766(10) 0.0384(5) Uani 1 1 d .
N2 N 0.41591(10) 0.5530(2) 0.03194(11) 0.0391(5) Uani 1 1 d .
N3 N 0.29984(10) 0.4988(2) 0.04826(11) 0.0415(5) Uani 1 1 d .
N4 N 0.35923(10) 0.3011(2) 0.03350(10) 0.0391(5) Uani 1 1 d .
N5 N 0.5000 0.4438(2) 0.2500 0.0254(6) Uani 1 2 d S
O1 O 0.46859(7) 0.37618(17) 0.12324(7) 0.0340(4) Uani 1 1 d .
O2 O 0.37856(7) 0.38399(18) 0.16784(7) 0.0352(4) Uani 1 1 d .
O3 O 0.37551(9) 0.19400(19) 0.22618(9) 0.0461(5) Uani 1 1 d .
O4 O 0.45368(8) 0.21476(16) 0.18864(7) 0.0335(4) Uani 1 1 d .
O5 O 0.53130(9) 0.18516(18) 0.15058(9) 0.0440(5) Uani 1 1 d .
O1W O 0.1156(5) 0.5990(12) 0.1101(3) 0.164(4) Uani 1 1 d .
O2W O 0.1106(4) 0.4796(4) 0.2121(2) 0.1232(18) Uani 1 1 d .
O3W O 0.2212(7) 0.399(2) 0.2491(10) 0.281(6) Uani 1 1 d U
O4W O 0.7760(12) 0.727(3) 0.3547(10) 0.353(10) Uani 1 1 d U
O5W O 0.2263(3) 0.6833(11) 0.2568(5) 0.193(3) Uani 1 1 d U
O6W O 0.2756(4) 0.4889(10) 0.1790(3) 0.159(3) Uani 1 1 d .
P1 P 0.49928(3) 0.28328(6) 0.16691(3) 0.02986(16) Uani 1 1 d .
P2 P 0.40981(3) 0.28851(6) 0.21086(3) 0.03090(17) Uani 1 1 d .
Zn1 Zn 0.388677(12) 0.44823(3) 0.095704(12) 0.03288(12) Uani 1 1 d .

loop_
_atom_site_aniso_label
_atom_site_aniso_U_11
_atom_site_aniso_U_22
_atom_site_aniso_U_33
_atom_site_aniso_U_23
_atom_site_aniso_U_13
_atom_site_aniso_U_12
C1 0.068(2) 0.049(2) 0.083(3) 0.0248(19) 0.024(2) -0.0083(17)
C2 0.057(2) 0.0368(17) 0.095(3) 0.0161(19) 0.003(2) -0.0118(15)
C3 0.0500(17) 0.0336(14) 0.057(2) 0.0032(13) -0.0014(15) 0.0009(13)
C4 0.072(2) 0.0352(17) 0.071(3) -0.0045(16) -0.002(2) 0.0001(16)
C5 0.078(3) 0.055(2) 0.046(2) -0.0115(16) 0.0060(19) 0.0087(18)
C6 0.0545(18) 0.0493(17) 0.0376(17) -0.0038(13) 0.0064(14) 0.0042(14)
C7 0.0493(18) 0.0536(18) 0.061(2) 0.0263(16) 0.0133(16) -0.0029(14)
C8 0.060(2) 0.085(3) 0.052(2) 0.030(2) 0.0231(18) -0.0021(19)
C9 0.062(2) 0.084(3) 0.0368(18) 0.0135(17) 0.0213(17) -0.0012(19)
C10 0.0550(19) 0.066(2) 0.0318(16) 0.0039(14) 0.0149(14) -0.0050(16)
C12 0.0349(14) 0.0338(14) 0.0444(17) 0.0081(11) 0.0007(12) 0.0008(11)
C13 0.0328(13) 0.0418(15) 0.0388(16) 0.0137(12) 0.0046(12) 0.0011(11)
C14 0.0432(17) 0.0504(17) 0.057(2) 0.0050(15) 0.0109(15) -0.0021(14)
C15 0.0472(19) 0.054(2) 0.083(3) 0.0114(19) 0.0123(19) 0.0059(15)
C16 0.0455(19) 0.072(2) 0.069(3) 0.019(2) -0.0038(19) -0.0026(17)
C17 0.0370(16) 0.062(2) 0.048(2) 0.0184(15) -0.0034(14) -0.0104(14)
C18 0.0482(17) 0.067(2) 0.0294(16) -0.0033(14) 0.0076(13) -0.0272(15)
C19 0.057(2) 0.086(3) 0.0345(18) -0.0053(17) -0.0028(16) -0.024(2)
C20 0.050(2) 0.088(3) 0.042(2) 0.0105(19) -0.0135(16) -0.016(2)
C21 0.064(2) 0.064(2) 0.0406(18) -0.0144(15) 0.0169(16) -0.0252(17)
C22 0.061(2) 0.059(2) 0.056(2) -0.0162(16) 0.0228(18) -0.0110(16)
C23 0.0470(17) 0.0526(18) 0.0404(17) -0.0057(13) 0.0097(14) -0.0057(14)
C24 0.0365(14) 0.0515(16) 0.0269(14) 0.0035(11) 0.0038(11) -0.0157(12)
C25 0.0366(15) 0.0533(17) 0.0295(15) 0.0099(12) 0.0016(12) -0.0162(12)
C26 0.0300(12) 0.0374(13) 0.0219(12) -0.0011(9) 0.0057(10) -0.0023(10)
C27 0.0401(15) 0.0414(14) 0.0416(16) 0.0060(12) 0.0175(13) 0.0006(12)
C28 0.0578(19) 0.0470(17) 0.0485(19) 0.0114(14) 0.0193(16) -0.0066(14)
C29 0.054(2) 0.075(2) 0.054(2) 0.0077(17) 0.0221(17) -0.0213(17)
C30 0.0472(18) 0.081(3) 0.067(3) 0.005(2) 0.0347(18) -0.0040(17)
C31 0.0410(16) 0.0530(18) 0.051(2) 0.0024(14) 0.0213(14) 0.0041(13)
C32 0.0267(11) 0.0285(11) 0.0211(11) 0.0001(8) 0.0059(9) 0.0037(9)
N1 0.0372(12) 0.0387(12) 0.0333(13) 0.0015(9) 0.0046(10) 0.0001(9)
N2 0.0395(13) 0.0441(13) 0.0323(13) 0.0075(10) 0.0106(10) -0.0014(10)
N3 0.0377(12) 0.0451(13) 0.0366(13) 0.0061(11) 0.0063(10) -0.0035(10)
N4 0.0386(12) 0.0450(13) 0.0277(12) -0.0001(9) 0.0035(10) -0.0108(10)
N5 0.0278(14) 0.0250(13) 0.0243(15) 0.000 0.0102(12) 0.000
O1 0.0329(9) 0.0419(10) 0.0238(9) 0.0044(7) 0.0055(7) -0.0018(7)
O2 0.0333(9) 0.0451(10) 0.0234(9) 0.0027(7) 0.0051(7) -0.0028(8)
O3 0.0495(12) 0.0510(12) 0.0356(11) 0.0013(9) 0.0121(9) -0.0218(9)
O4 0.0419(10) 0.0300(9) 0.0266(10) -0.0025(7) 0.0090(8) -0.0057(7)
O5 0.0538(12) 0.0422(11) 0.0358(11) -0.0109(8) 0.0150(9) 0.0057(9)
O1W 0.202(9) 0.188(8) 0.120(5) 0.012(5) 0.080(5) 0.098(8)
O2W 0.186(6) 0.064(2) 0.114(4) 0.004(2) 0.045(4) -0.007(3)
O3W 0.204(8) 0.279(10) 0.357(12) -0.028(9) 0.095(8) -0.009(7)
O4W 0.389(13) 0.366(13) 0.343(12) 0.095(9) 0.178(10) -0.076(9)
O5W 0.119(4) 0.202(7) 0.262(8) 0.004(6) 0.072(5) 0.013(5)
O6W 0.139(6) 0.205(8) 0.114(4) -0.008(5) 0.020(4) 0.030(5)
P1 0.0350(3) 0.0314(3) 0.0205(3) -0.0032(2) 0.0063(3) -0.0001(2)
P2 0.0325(3) 0.0353(3) 0.0216(3) 0.0000(2) 0.0051(3) -0.0082(2)
Zn1 0.03408(19) 0.03630(19) 0.02358(19) 0.00144(11) 0.00400(13) -0.00239(11)

loop_
_atom_type_symbol
_atom_type_description
_atom_type_scat_dispersion_real
_atom_type_scat_dispersion_imag
_atom_type_scat_source
C C 0.0033 0.0016 'International Tables Vol C Tables 4.2.6.8 and 6.1.1.4'
H H 0.0000 0.0000 'International Tables Vol C Tables 4.2.6.8 and 6.1.1.4'
N N 0.0061 0.0033 'International Tables Vol C Tables 4.2.6.8 and 6.1.1.4'
O O 0.0106 0.0060 'International Tables Vol C Tables 4.2.6.8 and 6.1.1.4'
P P 0.1023 0.0942 'International Tables Vol C Tables 4.2.6.8 and 6.1.1.4'
Zn Zn 0.2839 1.4301 'International Tables Vol C Tables 4.2.6.8 and 6.1.1.4'

loop_
_geom_angle_atom_site_label_1
_geom_angle_atom_site_label_2
_geom_angle_atom_site_label_3
_geom_angle
_geom_angle_site_symmetry_1
_geom_angle_site_symmetry_3
C2 C1 C7 121.6(4) . .
C2 C1 H1 119.2 . .
C7 C1 H1 119.2 . .
C1 C2 C3 120.8(3) . .
C1 C2 H2 119.6 . .
C3 C2 H2 119.6 . .
C12 C3 C4 117.8(3) . .
C12 C3 C2 118.8(4) . .
C4 C3 C2 123.3(3) . .
C5 C4 C3 119.4(3) . .
C5 C4 H4 120.3 . .
C3 C4 H4 120.3 . .
C4 C5 C6 119.7(4) . .
C4 C5 H5 120.2 . .
C6 C5 H5 120.2 . .
N1 C6 C5 122.3(4) . .
N1 C6 H6 118.8 . .
C5 C6 H6 118.8 . .
C13 C7 C1 119.7(4) . .
C13 C7 C8 116.6(3) . .
C1 C7 C8 123.7(3) . .
C9 C8 C7 120.1(3) . .
C9 C8 H8 119.9 . .
C7 C8 H8 119.9 . .
C8 C9 C10 119.0(4) . .
C8 C9 H9 120.5 . .
C10 C9 H9 120.5 . .
N2 C10 C9 123.1(3) . .
N2 C10 H10 118.4 . .
C9 C10 H10 118.4 . .
N1 C12 C3 122.4(3) . .
N1 C12 C13 117.9(3) . .
C3 C12 C13 119.7(3) . .
N2 C13 C7 122.7(3) . .
N2 C13 C12 118.0(3) . .
C7 C13 C12 119.2(3) . .
N3 C14 C15 121.6(4) . .
N3 C14 H14 119.2 . .
C15 C14 H14 119.2 . .
C16 C15 C14 119.7(4) . .
C16 C15 H15 120.2 . .
C14 C15 H15 120.2 . .
C15 C16 C17 120.8(3) . .
C15 C16 H16 119.6 . .
C17 C16 H16 119.6 . .
C16 C17 C25 116.9(4) . .
C16 C17 C20 124.3(3) . .
C25 C17 C20 118.8(4) . .
C21 C18 C24 117.1(3) . .
C21 C18 C19 123.9(3) . .
C24 C18 C19 119.0(3) . .
C20 C19 C18 121.2(3) . .
C20 C19 H19 119.4 . .
C18 C19 H19 119.4 . .
C19 C20 C17 121.6(3) . .
C19 C20 H20 119.2 . .
C17 C20 H20 119.2 . .
C22 C21 C18 119.9(3) . .
C22 C21 H21 120.0 . .
C18 C21 H21 120.0 . .
C21 C22 C23 119.3(3) . .
C21 C22 H22 120.4 . .
C23 C22 H22 120.4 . .
N4 C23 C22 123.1(3) . .
N4 C23 H23 118.4 . .
C22 C23 H23 118.4 . .
N4 C24 C25 117.8(3) . .
N4 C24 C18 122.5(3) . .
C25 C24 C18 119.8(3) . .
N3 C25 C17 122.2(3) . .
N3 C25 C24 118.2(3) . .
C17 C25 C24 119.5(3) . .
C27 C26 C31 117.1(3) . .
C27 C26 C32 122.8(2) . .
C31 C26 C32 119.9(2) . .
C26 C27 C28 121.6(3) . .
C26 C27 H27 119.2 . .
C28 C27 H27 119.2 . .
C29 C28 C27 119.8(3) . .
C29 C28 H28 120.1 . .
C27 C28 H28 120.1 . .
C28 C29 C30 119.5(3) . .
C28 C29 H29 120.3 . .
C30 C29 H29 120.3 . .
C31 C30 C29 120.9(3) . .
C31 C30 H30 119.6 . .
C29 C30 H30 119.6 . .
C30 C31 C26 121.1(3) . .
C30 C31 H31 119.4 . .
C26 C31 H31 119.4 . .
N5 C32 C26 109.15(19) . .
N5 C32 P2 108.23(14) . 2_655
C26 C32 P2 108.88(17) . 2_655
N5 C32 P1 108.21(14) . .
C26 C32 P1 104.33(16) . .
P2 C32 P1 117.77(13) 2_655 .
C6 N1 C12 118.3(3) . .
C6 N1 Zn1 125.9(2) . .
C12 N1 Zn1 115.6(2) . .
C10 N2 C13 118.4(3) . .
C10 N2 Zn1 129.0(2) . .
C13 N2 Zn1 111.9(2) . .
C14 N3 C25 118.8(3) . .
C14 N3 Zn1 128.6(2) . .
C25 N3 Zn1 111.4(2) . .
C23 N4 C24 118.1(3) . .
C23 N4 Zn1 127.1(2) . .
C24 N4 Zn1 113.4(2) . .
C32 N5 C32 120.9(2) . 2_655
P1 O1 Zn1 134.66(11) . .
P2 O2 Zn1 132.78(12) . .
P2 O4 P1 123.96(12) . .
H1W1 O1W H2W1 97(10) . .
H1W2 O2W H2W2 79(7) . .
H1W3 O3W H2W3 80(10) . .
H1W4 O4W H2W4 110(10) . .
H1W5 O5W H2W5 102(10) . .
H1W6 O6W H2W6 130(10) . .
O5 P1 O1 117.26(12) . .
O5 P1 O4 107.69(12) . .
O1 P1 O4 107.84(11) . .
O5 P1 C32 114.74(12) . .
O1 P1 C32 106.57(11) . .
O4 P1 C32 101.42(11) . .
O3 P2 O2 116.62(12) . .
O3 P2 O4 107.47(12) . .
O2 P2 O4 109.05(11) . .
O3 P2 C32 114.88(12) . 2_655
O2 P2 C32 107.41(12) . 2_655
O4 P2 C32 100.04(11) . 2_655
O1 Zn1 O2 88.98(8) . .
O1 Zn1 N1 100.36(8) . .
O2 Zn1 N1 92.40(9) . .
O1 Zn1 N4 91.60(9) . .
O2 Zn1 N4 107.09(9) . .
N1 Zn1 N4 157.36(9) . .
O1 Zn1 N3 166.48(9) . .
O2 Zn1 N3 98.73(9) . .
N1 Zn1 N3 90.45(9) . .
N4 Zn1 N3 75.57(10) . .
O1 Zn1 N2 85.50(9) . .
O2 Zn1 N2 165.12(8) . .
N1 Zn1 N2 75.08(10) . .
N4 Zn1 N2 86.90(10) . .
N3 Zn1 N2 89.52(10) . .

loop_
_geom_bond_atom_site_label_1
_geom_bond_atom_site_label_2
_geom_bond_distance
_geom_bond_site_symmetry_2
C1 C2 1.325(6) .
C1 C7 1.417(6) .
C1 H1 0.9300 .
C2 C3 1.456(6) .
C2 H2 0.9300 .
C3 C12 1.399(4) .
C3 C4 1.403(6) .
C4 C5 1.345(6) .
C4 H4 0.9300 .
C5 C6 1.408(5) .
C5 H5 0.9300 .
C6 N1 1.323(4) .
C6 H6 0.9300 .
C7 C13 1.408(4) .
C7 C8 1.425(6) .
C8 C9 1.353(5) .
C8 H8 0.9300 .
C9 C10 1.399(5) .
C9 H9 0.9300 .
C10 N2 1.328(4) .
C10 H10 0.9300 .
C12 N1 1.356(4) .
C12 C13 1.434(5) .
C13 N2 1.353(4) .
C14 N3 1.320(4) .
C14 C15 1.410(5) .
C14 H14 0.9300 .
C15 C16 1.346(6) .
C15 H15 0.9300 .
C16 C17 1.385(6) .
C16 H16 0.9300 .
C17 C25 1.416(4) .
C17 C20 1.436(6) .
C18 C21 1.398(5) .
C18 C24 1.425(4) .
C18 C19 1.426(5) .
C19 C20 1.337(6) .
C19 H19 0.9300 .
C20 H20 0.9300 .
C21 C22 1.365(5) .
C21 H21 0.9300 .
C22 C23 1.400(5) .
C22 H22 0.9300 .
C23 N4 1.325(4) .
C23 H23 0.9300 .
C24 N4 1.357(4) .
C24 C25 1.423(5) .
C25 N3 1.359(4) .
C26 C27 1.377(4) .
C26 C31 1.401(4) .
C26 C32 1.534(3) .
C27 C28 1.389(4) .
C27 H27 0.9300 .
C28 C29 1.369(5) .
C28 H28 0.9300 .
C29 C30 1.370(6) .
C29 H29 0.9300 .
C30 C31 1.363(5) .
C30 H30 0.9300 .
C31 H31 0.9300 .
C32 N5 1.497(3) .
C32 P2 1.854(2) 2_655
C32 P1 1.858(3) .
N1 Zn1 2.163(3) .
N2 Zn1 2.273(3) .
N3 Zn1 2.226(3) .
N4 Zn1 2.177(3) .
N5 C32 1.497(3) 2_655
O1 P1 1.4961(19) .
O1 Zn1 2.053(2) .
O2 P2 1.509(2) .
O2 Zn1 2.065(2) .
O3 P2 1.473(2) .
O4 P2 1.619(2) .
O4 P1 1.622(2) .
O5 P1 1.473(2) .
O1W H1W1 0.80(12) .
O1W H2W1 0.86(11) .
O2W H1W2 0.84(8) .
O2W H2W2 0.86(9) .
O3W H1W3 0.86(19) .
O3W H2W3 0.89(19) .
O4W H1W4 0.9(2) .
O4W H2W4 0.9(3) .
O5W H1W5 0.86(13) .
O5W H2W5 0.86(12) .
O6W H1W6 0.87(10) .
O6W H2W6 0.88(10) .
P2 C32 1.854(2) 2_655

loop_
_geom_hbond_atom_site_label_D
_geom_hbond_atom_site_label_H
_geom_hbond_atom_site_label_A
_geom_hbond_distance_DH
_geom_hbond_distance_HA
_geom_hbond_distance_DA
_geom_hbond_angle_DHA
_geom_hbond_site_symmetry_A
O6W H2W6 O2 0.88(10) 2.07(11) 2.948(10) 180(11) .
O6W H1W6 O4W 0.87(10) 1.99(11) 2.86(3) 179(11) 2_655
O5W H2W5 O3 0.86(12) 2.06(12) 2.766(8) 140(11) 4
O5W H1W5 O3W 0.86(13) 2.28(13) 3.05(3) 149(12) .
O4W H2W4 O5W 0.9(3) 2.1(3) 2.87(3) 152(24) 2_655
O3W H2W3 O6W 0.89(19) 2.26(19) 2.78(2) 118(15) .
O3W H1W3 O5W 0.86(19) 1.88(19) 2.69(2) 158(22) 4_545
O2W H2W2 O3 0.86(9) 2.19(9) 2.736(6) 121(7) 4
O2W H1W2 O3W 0.84(8) 2.22(9) 2.77(2) 123(8) .
O1W H2W1 O2W 0.86(11) 2.19(10) 2.945(13) 147(9) .
O1W H1W1 O4W 0.80(12) 2.18(12) 2.92(4) 155(12) 2_655

loop_
_geom_torsion_atom_site_label_1
_geom_torsion_atom_site_label_2
_geom_torsion_atom_site_label_3
_geom_torsion_atom_site_label_4
_geom_torsion
_geom_torsion_site_symmetry_1
_geom_torsion_site_symmetry_4
C7 C1 C2 C3 1.6(6) . .
C1 C2 C3 C12 1.0(5) . .
C1 C2 C3 C4 -178.8(4) . .
C12 C3 C4 C5 0.2(5) . .
C2 C3 C4 C5 179.9(3) . .
C3 C4 C5 C6 1.7(6) . .
C4 C5 C6 N1 -1.3(5) . .
C2 C1 C7 C13 -2.6(6) . .
C2 C1 C7 C8 177.7(4) . .
C13 C7 C8 C9 0.2(5) . .
C1 C7 C8 C9 179.9(4) . .
C7 C8 C9 C10 0.0(5) . .
C8 C9 C10 N2 -1.0(6) . .
C4 C3 C12 N1 -2.6(4) . .
C2 C3 C12 N1 177.6(3) . .
C4 C3 C12 C13 177.3(3) . .
C2 C3 C12 C13 -2.5(4) . .
C1 C7 C13 N2 -179.3(3) . .
C8 C7 C13 N2 0.4(5) . .
C1 C7 C13 C12 1.0(5) . .
C8 C7 C13 C12 -179.3(3) . .
N1 C12 C13 N2 1.7(4) . .
C3 C12 C13 N2 -178.2(3) . .
N1 C12 C13 C7 -178.6(3) . .
C3 C12 C13 C7 1.5(4) . .
N3 C14 C15 C16 -0.4(6) . .
C14 C15 C16 C17 1.3(6) . .
C15 C16 C17 C25 -0.4(5) . .
C15 C16 C17 C20 178.9(4) . .
C21 C18 C19 C20 179.9(4) . .
C24 C18 C19 C20 0.2(5) . .
C18 C19 C20 C17 -1.5(6) . .
C16 C17 C20 C19 -177.0(4) . .
C25 C17 C20 C19 2.3(5) . .
C24 C18 C21 C22 0.2(5) . .
C19 C18 C21 C22 -179.4(3) . .
C18 C21 C22 C23 -0.9(5) . .
C21 C22 C23 N4 0.3(5) . .
C21 C18 C24 N4 1.1(4) . .
C19 C18 C24 N4 -179.2(3) . .
C21 C18 C24 C25 -179.4(3) . .
C19 C18 C24 C25 0.3(4) . .
C16 C17 C25 N3 -1.5(5) . .
C20 C17 C25 N3 179.1(3) . .
C16 C17 C25 C24 177.6(3) . .
C20 C17 C25 C24 -1.8(5) . .
N4 C24 C25 N3 -0.9(4) . .
C18 C24 C25 N3 179.7(3) . .
N4 C24 C25 C17 180.0(3) . .
C18 C24 C25 C17 0.5(4) . .
C31 C26 C27 C28 -2.3(4) . .
C32 C26 C27 C28 -177.8(3) . .
C26 C27 C28 C29 0.2(5) . .
C27 C28 C29 C30 1.8(6) . .
C28 C29 C30 C31 -1.5(6) . .
C29 C30 C31 C26 -0.8(6) . .
C27 C26 C31 C30 2.7(5) . .
C32 C26 C31 C30 178.3(3) . .
C27 C26 C32 N5 -16.4(3) . .
C31 C26 C32 N5 168.2(2) . .
C27 C26 C32 P2 -134.4(2) . 2_655
C31 C26 C32 P2 50.3(3) . 2_655
C27 C26 C32 P1 99.1(3) . .
C31 C26 C32 P1 -76.3(3) . .
C5 C6 N1 C12 -1.0(5) . .
C5 C6 N1 Zn1 173.6(2) . .
C3 C12 N1 C6 3.0(4) . .
C13 C12 N1 C6 -176.9(3) . .
C3 C12 N1 Zn1 -172.2(2) . .
C13 C12 N1 Zn1 7.9(3) . .
C9 C10 N2 C13 1.5(5) . .
C9 C10 N2 Zn1 -168.8(3) . .
C7 C13 N2 C10 -1.2(4) . .
C12 C13 N2 C10 178.4(3) . .
C7 C13 N2 Zn1 170.6(2) . .
C12 C13 N2 Zn1 -9.7(3) . .
C15 C14 N3 C25 -1.4(5) . .
C15 C14 N3 Zn1 165.3(3) . .
C17 C25 N3 C14 2.4(4) . .
C24 C25 N3 C14 -176.7(3) . .
C17 C25 N3 Zn1 -166.5(2) . .
C24 C25 N3 Zn1 14.4(3) . .
C22 C23 N4 C24 1.1(4) . .
C22 C23 N4 Zn1 -164.6(2) . .
C25 C24 N4 C23 178.8(3) . .
C18 C24 N4 C23 -1.8(4) . .
C25 C24 N4 Zn1 -13.7(3) . .
C18 C24 N4 Zn1 165.8(2) . .
C26 C32 N5 C32 176.17(19) . 2_655
P2 C32 N5 C32 -65.46(11) 2_655 2_655
P1 C32 N5 C32 63.20(10) . 2_655
Zn1 O1 P1 O5 132.20(16) . .
Zn1 O1 P1 O4 10.54(18) . .
Zn1 O1 P1 C32 -97.68(16) . .
P2 O4 P1 O5 179.76(13) . .
P2 O4 P1 O1 -52.82(16) . .
P2 O4 P1 C32 58.93(15) . .
N5 C32 P1 O5 -164.45(15) . .
C26 C32 P1 O5 79.41(19) . .
P2 C32 P1 O5 -41.40(18) 2_655 .
N5 C32 P1 O1 64.01(17) . .
C26 C32 P1 O1 -52.13(17) . .
P2 C32 P1 O1 -172.94(13) 2_655 .
N5 C32 P1 O4 -48.71(17) . .
C26 C32 P1 O4 -164.84(15) . .
P2 C32 P1 O4 74.35(15) 2_655 .
Zn1 O2 P2 O3 -130.82(15) . .
Zn1 O2 P2 O4 -8.93(17) . .
Zn1 O2 P2 C32 98.62(16) . 2_655
P1 O4 P2 O3 179.51(13) . .
P1 O4 P2 O2 52.25(16) . .
P1 O4 P2 C32 -60.25(15) . 2_655
P1 O1 Zn1 O2 16.78(16) . .
P1 O1 Zn1 N1 109.04(17) . .
P1 O1 Zn1 N4 -90.28(17) . .
P1 O1 Zn1 N3 -108.4(4) . .
P1 O1 Zn1 N2 -177.04(17) . .
P2 O2 Zn1 O1 -17.56(15) . .
P2 O2 Zn1 N1 -117.89(16) . .
P2 O2 Zn1 N4 73.79(17) . .
P2 O2 Zn1 N3 151.29(15) . .
P2 O2 Zn1 N2 -85.7(4) . .
C6 N1 Zn1 O1 -101.8(3) . .
C12 N1 Zn1 O1 72.9(2) . .
C6 N1 Zn1 O2 -12.4(2) . .
C12 N1 Zn1 O2 162.32(19) . .
C6 N1 Zn1 N4 137.4(3) . .
C12 N1 Zn1 N4 -47.9(3) . .
C6 N1 Zn1 N3 86.3(3) . .
C12 N1 Zn1 N3 -98.9(2) . .
C6 N1 Zn1 N2 175.7(3) . .
C12 N1 Zn1 N2 -9.53(18) . .
C23 N4 Zn1 O1 6.2(3) . .
C24 N4 Zn1 O1 -160.0(2) . .
C23 N4 Zn1 O2 -83.3(3) . .
C24 N4 Zn1 O2 110.5(2) . .
C23 N4 Zn1 N1 128.5(3) . .
C24 N4 Zn1 N1 -37.8(4) . .
C23 N4 Zn1 N3 -178.1(3) . .
C24 N4 Zn1 N3 15.66(19) . .
C23 N4 Zn1 N2 91.6(3) . .
C24 N4 Zn1 N2 -74.6(2) . .
C14 N3 Zn1 O1 -164.7(3) . .
C25 N3 Zn1 O1 2.9(5) . .
C14 N3 Zn1 O2 71.2(3) . .
C25 N3 Zn1 O2 -121.32(19) . .
C14 N3 Zn1 N1 -21.3(3) . .
C25 N3 Zn1 N1 146.19(19) . .
C14 N3 Zn1 N4 176.7(3) . .
C25 N3 Zn1 N4 -15.81(18) . .
C14 N3 Zn1 N2 -96.4(3) . .
C25 N3 Zn1 N2 71.1(2) . .
C10 N2 Zn1 O1 79.0(3) . .
C13 N2 Zn1 O1 -91.86(19) . .
C10 N2 Zn1 O2 147.5(3) . .
C13 N2 Zn1 O2 -23.3(4) . .
C10 N2 Zn1 N1 -179.1(3) . .
C13 N2 Zn1 N1 10.13(18) . .
C10 N2 Zn1 N4 -12.9(3) . .
C13 N2 Zn1 N4 176.3(2) . .
C10 N2 Zn1 N3 -88.5(3) . .
C13 N2 Zn1 N3 100.7(2) . .
